data_7237195
loop_
_publ_author_name
'Ye, Yingxiang'
'Ma, Zhenlin'
'Chen, Liangji'
'Lin, Haizhen'
'Lin, Quanjie'
'Liu, Lizhen'
'Li, Ziyin'
'Chen, Shimin'
'Zhang, Zhangjing'
'Xiang, Shengchang'

_publ_section_title
;
 Microporous metal--organic frameworks with open metal sites and \p-Lewis
 acidic pore surfaces for recovering ethylene from polyethylene off-gas
;
_journal_issue 42
_journal_name_full 'Journal of Materials Chemistry A'
_journal_page_first 20822
_journal_paper_doi 10.1039/C8TA06923A
_journal_volume 6
_journal_year 2018
_chemical_formula_moiety 'C15 H7 Cu N O7'
_chemical_formula_sum 'C15 H7 Cu N O7'
_chemical_formula_weight 376.76
_space_group_crystal_system tetragonal
_space_group_IT_number 90
_space_group_name_Hall 'P 4ab 2ab'
_space_group_name_H-M_alt 'P 4 21 2'
_atom_sites_solution_hydrogens mixed
_atom_sites_solution_primary iterative
_audit_creation_date 2017-09-12
_audit_creation_method
;
Olex2 1.2
(compiled 2017.08.10 svn.r3458 for OlexSys, GUI svn.r5381)
;
_audit_update_record
;
2018-06-15 deposited with the CCDC.
2018-10-02 downloaded from the CCDC.
;
_cell_angle_alpha 90
_cell_angle_beta 90
_cell_angle_gamma 90
_cell_formula_units_Z 8
_cell_length_a 18.2466(3)
_cell_length_b 18.2466(3)
_cell_length_c 16.9110(4)
_cell_measurement_reflns_used 5130
_cell_measurement_temperature 150
_cell_measurement_theta_max 69.3100
_cell_measurement_theta_min 3.5310
_cell_volume 5630.32(19)
_computing_cell_refinement
;
CrysAlisPro, Agilent Technologies,
Version 1.171.37.35 (release 13-08-2014 CrysAlis171 .NET)
(compiled Aug 13 2014,18:06:01)
;
_computing_data_collection
;
CrysAlisPro, Agilent Technologies,
Version 1.171.37.35 (release 13-08-2014 CrysAlis171 .NET)
(compiled Aug 13 2014,18:06:01)
;
_computing_data_reduction
;
CrysAlisPro, Agilent Technologies,
Version 1.171.37.35 (release 13-08-2014 CrysAlis171 .NET)
(compiled Aug 13 2014,18:06:01)
;
_computing_molecular_graphics 'Olex2 (Dolomanov et al., 2009)'
_computing_publication_material 'Olex2 (Dolomanov et al., 2009)'
_computing_structure_refinement 'ShelXL (Sheldrick, 2015)'
_computing_structure_solution
;
Superflip (Palatinus & Chapuis, 2007;Palatinus & van der Lee, 2008;
Palatinus et al., 2012)
;
_diffrn_ambient_environment air
_diffrn_ambient_temperature 150
_diffrn_detector 'CCD plate'
_diffrn_detector_area_resol_mean 10.5148
_diffrn_detector_type Atlas
_diffrn_measured_fraction_theta_full 0.989
_diffrn_measured_fraction_theta_max 0.986
_diffrn_measurement_details
;
#__ type_ start__ end____ width___ exp.time_
  1 omega  -74.00   35.00   1.0000   10.0000
omega____ theta____ kappa____ phi______ frames
    -      -41.3249   77.0000  -90.0000 109

#__ type_ start__ end____ width___ exp.time_
  2 omega    9.00  117.00   1.0000   10.0000
omega____ theta____ kappa____ phi______ frames
    -       41.3249   77.0000  150.0000 108

#__ type_ start__ end____ width___ exp.time_
  3 omega   74.00  178.00   1.0000   25.0000
omega____ theta____ kappa____ phi______ frames
    -      106.3615   77.0000   90.0000 104

#__ type_ start__ end____ width___ exp.time_
  4 omega   74.00  178.00   1.0000   25.0000
omega____ theta____ kappa____ phi______ frames
    -      106.3615   77.0000 -180.0000 104

#__ type_ start__ end____ width___ exp.time_
  5 omega   74.00  178.00   1.0000   25.0000
omega____ theta____ kappa____ phi______ frames
    -      106.3615   77.0000  -90.0000 104

#__ type_ start__ end____ width___ exp.time_
  6 omega   74.00  178.00   1.0000   25.0000
omega____ theta____ kappa____ phi______ frames
    -      106.3615   77.0000 -150.0000 104

#__ type_ start__ end____ width___ exp.time_
  7 omega  -50.00   33.00   1.0000   10.0000
omega____ theta____ kappa____ phi______ frames
    -      -41.3249   38.0000  120.0000 83

#__ type_ start__ end____ width___ exp.time_
  8 omega    9.00  117.00   1.0000   10.0000
omega____ theta____ kappa____ phi______ frames
    -       41.3249   77.0000  -30.0000 108

#__ type_ start__ end____ width___ exp.time_
  9 omega   78.00  103.00   1.0000   25.0000
omega____ theta____ kappa____ phi______ frames
    -      106.3615   30.0000   30.0000 25
;
_diffrn_measurement_device 'four-circle diffractometer'
_diffrn_measurement_device_type 'SuperNova, Dual, Cu at zero, Atlas'
_diffrn_measurement_method '\w scans'
_diffrn_orient_matrix_UB_11 0.0178202000
_diffrn_orient_matrix_UB_12 0.0030713000
_diffrn_orient_matrix_UB_13 0.0890107000
_diffrn_orient_matrix_UB_21 -0.0709840000
_diffrn_orient_matrix_UB_22 -0.0425299000
_diffrn_orient_matrix_UB_23 0.0183000000
_diffrn_orient_matrix_UB_31 0.0421697000
_diffrn_orient_matrix_UB_32 -0.0727901000
_diffrn_orient_matrix_UB_33 -0.0069138000
_diffrn_radiation_monochromator mirror
_diffrn_radiation_probe x-ray
_diffrn_radiation_type CuK\a
_diffrn_radiation_wavelength 1.54178
_diffrn_reflns_av_R_equivalents 0.0794
_diffrn_reflns_av_unetI/netI 0.0658
_diffrn_reflns_Laue_measured_fraction_full 0.989
_diffrn_reflns_Laue_measured_fraction_max 0.986
_diffrn_reflns_limit_h_max 21
_diffrn_reflns_limit_h_min -22
_diffrn_reflns_limit_k_max 22
_diffrn_reflns_limit_k_min -20
_diffrn_reflns_limit_l_max 20
_diffrn_reflns_limit_l_min -18
_diffrn_reflns_number 27461
_diffrn_reflns_point_group_measured_fraction_full 0.992
_diffrn_reflns_point_group_measured_fraction_max 0.986
_diffrn_reflns_theta_full 67.679
_diffrn_reflns_theta_max 73.804
_diffrn_reflns_theta_min 3.563
_diffrn_source 'sealed X-ray tube'
_diffrn_source_type 'SuperNova (Cu) X-ray Source'
_exptl_absorpt_coefficient_mu 1.296
_exptl_absorpt_correction_T_max 1.00000
_exptl_absorpt_correction_T_min 0.36478
_exptl_absorpt_correction_type multi-scan
_exptl_absorpt_process_details
;
CrysAlisPro, Agilent Technologies,
Version 1.171.37.35 (release 13-08-2014 CrysAlis171 .NET)
(compiled Aug 13 2014,18:06:01)
Empirical absorption correction using spherical harmonics,
 implemented in SCALE3 ABSPACK scaling algorithm.
;
_exptl_crystal_colour blue
_exptl_crystal_density_diffrn 0.889
_exptl_crystal_description block
_exptl_crystal_F_000 1512
_exptl_crystal_size_max 0.3
_exptl_crystal_size_mid 0.3
_exptl_crystal_size_min 0.15
_refine_diff_density_max 0.722
_refine_diff_density_min -0.476
_refine_diff_density_rms 0.055
_refine_ls_abs_structure_details
;
 Flack x determined using 1304 quotients [(I+)-(I-)]/[(I+)+(I-)]
 (Parsons and Flack (2004), Acta Cryst. A60, s61).
;
_refine_ls_abs_structure_Flack 0.49(2)
_refine_ls_extinction_method none
_refine_ls_goodness_of_fit_ref 0.941
_refine_ls_hydrogen_treatment constr
_refine_ls_matrix_type full
_refine_ls_number_parameters 217
_refine_ls_number_reflns 5627
_refine_ls_number_restraints 0
_refine_ls_restrained_S_all 0.941
_refine_ls_R_factor_all 0.0754
_refine_ls_R_factor_gt 0.0513
_refine_ls_shift/su_max 0.001
_refine_ls_shift/su_mean 0.000
_refine_ls_structure_factor_coef Fsqd
_refine_ls_weighting_details
;
 w=1/[\s^2^(Fo^2^)+(0.0720P)^2^]
 where P=(Fo^2^+2Fc^2^)/3
;
_refine_ls_weighting_scheme calc
_refine_ls_wR_factor_gt 0.1228
_refine_ls_wR_factor_ref 0.1333
_reflns_Friedel_coverage 0.744
_reflns_Friedel_fraction_full 0.996
_reflns_Friedel_fraction_max 0.985
_reflns_number_gt 3955
_reflns_number_total 5627
_reflns_threshold_expression 'I > 2\s(I)'
_cod_data_source_file c8ta06923a2.cif
_cod_data_source_block FJU-101
_cod_original_cell_volume 5630.3(2)
_cod_database_code 7237195
_shelxl_version_number 2013-2
_chemical_oxdiff_formula 'C N H O Cu Co'
_shelx_space_group_comment
;
The symmetry employed for this shelxl refinement is uniquely defined
by the following loop, which should always be used as a source of
symmetry information in preference to the above space-group names.
They are only intended as comments.
;
_reflns_odcompleteness_completeness 99.93
_reflns_odcompleteness_iscentric 1
_reflns_odcompleteness_theta 66.97
_olex2_refinement_description
;
1. Fixed Uiso
 At 1.2 times of:
  All C(H) groups
 At 1.5 times of:
  All O(H,H) groups
2.a Riding coordinates:
 O7(H7A,H7B)
2.b Aromatic/amide H refined with riding coordinates:
 C6(H6), C3(H3), C7(H7), C11(H11), C15(H15)
;
_olex2_submission_special_instructions 'No special instructions were received'

loop_
_space_group_symop_operation_xyz
'x, y, z'
'-y+1/2, x+1/2, z'
'x+1/2, -y+1/2, -z'
'-x, -y, z'
'-y, -x, -z'
'y, x, -z'
'y+1/2, -x+1/2, z'
'-x+1/2, y+1/2, -z'

loop_
_atom_site_label
_atom_site_type_symbol
_atom_site_fract_x
_atom_site_fract_y
_atom_site_fract_z
_atom_site_U_iso_or_equiv
_atom_site_adp_type
_atom_site_occupancy
_atom_site_site_symmetry_order
_atom_site_calc_flag
_atom_site_refinement_flags_posn
_atom_site_disorder_assembly
_atom_site_disorder_group
Cu1 Cu 0.20141(4) 0.72434(4) 1.05321(5) 0.0392(2) Uani 1 1 d . A 1
O1 O 0.2330(2) 0.6431(2) 0.9850(2) 0.0480(10) Uani 1 1 d . . .
O3 O 0.2454(2) 0.3807(2) 0.9832(2) 0.0463(10) Uani 1 1 d . . .
O2 O 0.2891(2) 0.7074(2) 0.8899(2) 0.0590(11) Uani 1 1 d . . .
O4 O 0.3129(3) 0.3198(2) 0.8928(2) 0.0590(12) Uani 1 1 d . . .
C6 C 0.3365(4) 0.4507(3) 0.8078(3) 0.0571(17) Uani 1 1 d . . .
H6 H 0.3552 0.4085 0.7843 0.069 Uiso 1 1 calc R . .
C4 C 0.2986(3) 0.4466(3) 0.8803(3) 0.0473(14) Uani 1 1 d . . .
C3 C 0.2767(3) 0.5123(3) 0.9154(3) 0.0466(13) Uani 1 1 d . . .
H3 H 0.2533 0.5112 0.9643 0.056 Uiso 1 1 calc R . .
O5 O 0.4736(3) 0.5903(3) 0.7429(3) 0.0892(18) Uani 1 1 d . . .
N1 N 0.3767(4) 0.5212(3) 0.6931(3) 0.0728(18) Uani 1 1 d . . .
C7 C 0.3218(3) 0.5812(3) 0.8070(4) 0.0558(16) Uani 1 1 d . . .
H7 H 0.3282 0.6257 0.7810 0.067 Uiso 1 1 calc R . .
C5 C 0.2866(3) 0.3783(3) 0.9223(3) 0.0451(14) Uani 1 1 d . . .
C8 C 0.3454(4) 0.5166(4) 0.7731(3) 0.0556(16) Uani 1 1 d . . .
C1 C 0.2685(3) 0.6495(3) 0.9223(3) 0.0409(12) Uani 1 1 d . . .
C12 C 0.4588(4) 0.5915(4) 0.6025(4) 0.0614(18) Uani 1 1 d . . .
O6 O 0.2891(4) 0.4502(4) 0.6426(3) 0.114(2) Uani 1 1 d . . .
C2 C 0.2890(4) 0.5787(3) 0.8792(4) 0.0514(15) Uani 1 1 d . . .
C10 C 0.4396(4) 0.5706(4) 0.6848(4) 0.0659(19) Uani 1 1 d . . .
C11 C 0.5105(5) 0.6421(5) 0.5917(4) 0.078(2) Uani 1 1 d . . .
H11 H 0.5350 0.6620 0.6349 0.094 Uiso 1 1 calc R . .
C9 C 0.3398(5) 0.4917(5) 0.6304(4) 0.075(2) Uani 1 1 d . . .
C15 C 0.3346(6) 0.4721(5) 0.4869(5) 0.095(3) Uani 1 1 d . . .
H15 H 0.2969 0.4385 0.4950 0.114 Uiso 1 1 calc R . .
C14 C 0.3673(4) 0.5043(3) 0.5491(4) 0.0641(17) Uani 1 1 d . . .
C13 C 0.4217(4) 0.5558(4) 0.5376(3) 0.0660(18) Uani 1 1 d . . .
O7 O 0.1366(3) 0.6611(3) 1.1354(3) 0.0793(15) Uani 1 1 d . . .
H7A H 0.1183 0.6892 1.1703 0.119 Uiso 1 1 d R A .
H7B H 0.1024 0.6397 1.1103 0.119 Uiso 1 1 d R . .

loop_
_atom_site_aniso_label
_atom_site_aniso_U_11
_atom_site_aniso_U_22
_atom_site_aniso_U_33
_atom_site_aniso_U_23
_atom_site_aniso_U_13
_atom_site_aniso_U_12
Cu1 0.0466(5) 0.0443(4) 0.0267(3) 0.0039(3) 0.0044(3) -0.0062(3)
O1 0.058(3) 0.045(2) 0.041(2) -0.0018(17) 0.0133(19) 0.0047(18)
O3 0.057(2) 0.046(2) 0.037(2) -0.0016(17) 0.0072(18) 0.0022(17)
O2 0.088(3) 0.055(3) 0.0343(19) -0.0036(18) 0.012(2) -0.008(2)
O4 0.087(3) 0.053(3) 0.036(2) 0.0042(18) 0.015(2) 0.018(2)
C6 0.092(5) 0.050(4) 0.029(3) 0.006(3) 0.011(3) 0.008(3)
C4 0.067(4) 0.047(3) 0.028(3) -0.001(2) -0.005(3) -0.001(3)
C3 0.059(4) 0.052(3) 0.029(2) -0.004(2) 0.006(2) 0.012(3)
O5 0.102(4) 0.133(5) 0.032(2) 0.010(3) 0.008(3) 0.013(3)
N1 0.106(5) 0.077(4) 0.035(3) 0.007(3) 0.026(3) 0.017(4)
C7 0.076(4) 0.050(4) 0.041(3) 0.015(3) 0.000(3) -0.005(3)
C5 0.061(4) 0.047(3) 0.027(3) -0.001(2) 0.009(2) 0.012(3)
C8 0.069(4) 0.066(4) 0.032(3) 0.000(3) 0.012(3) 0.005(3)
C1 0.058(3) 0.033(3) 0.032(3) 0.004(2) -0.009(2) 0.009(2)
C12 0.065(4) 0.085(5) 0.034(3) 0.012(3) 0.006(3) 0.010(4)
O6 0.164(7) 0.137(5) 0.042(3) -0.003(3) 0.020(4) -0.049(5)
C2 0.063(4) 0.047(3) 0.044(3) -0.005(2) -0.001(3) -0.003(3)
C10 0.084(5) 0.079(5) 0.035(3) 0.009(3) 0.021(3) 0.013(4)
C11 0.088(6) 0.112(7) 0.034(3) 0.014(4) -0.006(4) -0.007(5)
C9 0.107(7) 0.083(5) 0.037(3) -0.008(4) 0.019(4) -0.021(5)
C15 0.131(8) 0.098(7) 0.055(5) -0.004(4) 0.018(5) -0.022(6)
C14 0.099(6) 0.057(4) 0.036(3) 0.007(3) 0.012(4) 0.002(3)
C13 0.086(5) 0.079(5) 0.032(3) 0.005(3) 0.012(3) 0.017(4)
O7 0.089(4) 0.093(4) 0.057(3) 0.016(3) 0.011(3) -0.026(3)

loop_
_atom_type_symbol
_atom_type_description
_atom_type_scat_dispersion_real
_atom_type_scat_dispersion_imag
_atom_type_scat_source
C C 0.0181 0.0091 'International Tables Vol C Tables 4.2.6.8 and 6.1.1.4'
H H 0.0000 0.0000 'International Tables Vol C Tables 4.2.6.8 and 6.1.1.4'
Cu Cu -1.9646 0.5888 'International Tables Vol C Tables 4.2.6.8 and 6.1.1.4'
N N 0.0311 0.0180 'International Tables Vol C Tables 4.2.6.8 and 6.1.1.4'
O O 0.0492 0.0322 'International Tables Vol C Tables 4.2.6.8 and 6.1.1.4'

loop_
_geom_angle_atom_site_label_1
_geom_angle_atom_site_label_2
_geom_angle_atom_site_label_3
_geom_angle
_geom_angle_site_symmetry_1
_geom_angle_site_symmetry_3
O1 Cu1 Cu1 80.54(12) . 5_667
O1 Cu1 O4 166.25(16) . 8_557
O1 Cu1 O7 97.79(18) . .
O3 Cu1 Cu1 83.01(11) 2 5_667
O3 Cu1 O1 91.04(16) 2 .
O3 Cu1 O4 90.29(18) 2 8_557
O3 Cu1 O7 94.34(17) 2 .
O2 Cu1 Cu1 87.87(12) 5_667 5_667
O2 Cu1 O1 86.77(18) 5_667 .
O2 Cu1 O3 170.86(16) 5_667 2
O2 Cu1 O4 89.77(19) 5_667 8_557
O2 Cu1 O7 94.76(18) 5_667 .
O4 Cu1 Cu1 86.04(11) 8_557 5_667
O4 Cu1 O7 95.75(18) 8_557 .
O7 Cu1 Cu1 176.82(14) . 5_667
C1 O1 Cu1 125.5(4) . .
C5 O3 Cu1 125.5(3) . 7_455
C1 O2 Cu1 118.1(3) . 5_667
C5 O4 Cu1 120.4(3) . 8_547
C8 C6 C4 119.0(6) . .
C6 C4 C5 122.9(5) . .
C3 C4 C6 117.7(5) . .
C3 C4 C5 119.1(5) . .
C2 C3 C4 121.3(5) . .
C10 N1 C8 115.4(6) . .
C9 N1 C8 119.9(6) . .
C9 N1 C10 123.6(6) . .
C2 C7 C8 118.8(5) . .
O3 C5 C4 117.0(5) . .
O4 C5 O3 124.6(5) . .
O4 C5 C4 118.2(5) . .
C6 C8 N1 119.9(6) . .
C6 C8 C7 122.9(5) . .
C7 C8 N1 117.0(6) . .
O1 C1 O2 127.4(5) . .
O1 C1 C2 117.0(5) . .
O2 C1 C2 115.6(5) . .
C11 C12 C10 118.2(7) . .
C11 C12 C13 122.7(6) . .
C13 C12 C10 119.1(6) . .
C3 C2 C1 119.4(5) . .
C7 C2 C3 120.1(5) . .
C7 C2 C1 120.4(5) . .
O5 C10 N1 120.2(6) . .
O5 C10 C12 124.1(7) . .
N1 C10 C12 115.6(6) . .
C12 C11 C15 119.4(7) . 5_666
N1 C9 C14 119.4(7) . .
O6 C9 N1 119.3(6) . .
O6 C9 C14 120.9(7) . .
C14 C15 C11 119.8(8) . 5_666
C15 C14 C9 120.5(7) . .
C15 C14 C13 120.4(6) . .
C13 C14 C9 118.7(6) . .
C14 C13 C12 122.5(6) . .
C14 C13 C13 122.6(9) . 5_666
C13 C13 C12 115.0(9) 5_666 .

loop_
_geom_bond_atom_site_label_1
_geom_bond_atom_site_label_2
_geom_bond_distance
_geom_bond_site_symmetry_2
Cu1 Cu1 2.6285(14) 5_667
Cu1 O1 1.965(4) .
Cu1 O3 1.948(4) 2
Cu1 O2 1.937(4) 5_667
Cu1 O4 1.984(4) 8_557
Cu1 O7 2.159(4) .
O1 C1 1.247(6) .
O3 Cu1 1.948(4) 7_455
O3 C5 1.276(6) .
O2 Cu1 1.937(4) 5_667
O2 C1 1.250(6) .
O4 Cu1 1.984(4) 8_547
O4 C5 1.273(6) .
C6 C4 1.411(8) .
C6 C8 1.348(9) .
C4 C3 1.396(7) .
C4 C5 1.452(8) .
C3 C2 1.375(8) .
O5 C10 1.217(9) .
N1 C8 1.470(7) .
N1 C10 1.466(10) .
N1 C9 1.368(9) .
C7 C8 1.381(9) .
C7 C2 1.361(8) .
C1 C2 1.530(8) .
C12 C10 1.485(8) .
C12 C11 1.332(11) .
C12 C13 1.444(10) .
O6 C9 1.213(9) .
C11 C15 1.433(9) 5_666
C9 C14 1.481(8) .
C15 C11 1.433(9) 5_666
C15 C14 1.345(10) .
C14 C13 1.381(10) .
C13 C13 1.399(12) 5_666
